data_7716934
loop_
_publ_author_name
'Wessels, Vivien'
'K&#xfc;gle, Sofia'
'H&#xf6;ppe, Henning A'

_publ_section_title
;
 Crystal structure, optical properties and thermal properties of
 M<sub>2</sub>[W<sub>2</sub>O<sub>3</sub>(SO<sub>4</sub>)<sub>6</sub>] (M
 = Y, Eu, Tb, Lu, Bi).
;
_journal_issue 37
_journal_name_full 'Dalton transactions (Cambridge, England : 2003)'
_journal_page_first 15703
_journal_page_last 15712
_journal_paper_doi 10.1039/d4dt02259a
_journal_volume 53
_journal_year 2024
_chemical_formula_sum 'O27 S6 W2 Y2'
_chemical_formula_weight 1169.88
_space_group_crystal_system monoclinic
_space_group_IT_number 15
_space_group_name_Hall '-C 2yc'
_space_group_name_H-M_alt 'C 1 2/c 1'
_audit_creation_method SHELXL-2014/7
_audit_update_record
;
2024-08-07 deposited with the CCDC.	2024-08-30 downloaded from the CCDC.
;
_cell_angle_alpha 90
_cell_angle_beta 100.7050(10)
_cell_angle_gamma 90
_cell_formula_units_Z 4
_cell_length_a 19.9837(4)
_cell_length_b 5.42800(10)
_cell_length_c 18.5278(4)
_cell_measurement_reflns_used 121506
_cell_measurement_temperature 200(2)
_cell_measurement_theta_max 18.204
_cell_measurement_theta_min 2.237
_cell_volume 1974.76(7)
_computing_structure_refinement 'SHELXL-2014/7 (Sheldrick, 2014)'
_diffrn_ambient_temperature 200(2)
_diffrn_measured_fraction_theta_full 0.998
_diffrn_measured_fraction_theta_max 0.999
_diffrn_measurement_device_type 'D8 Venture Bruker'
_diffrn_measurement_method 'generic phi and omega scans'
_diffrn_radiation_type MoK\a
_diffrn_radiation_wavelength 0.71073
_diffrn_reflns_av_R_equivalents 0.0871
_diffrn_reflns_av_unetI/netI 0.0258
_diffrn_reflns_Laue_measured_fraction_full 0.998
_diffrn_reflns_Laue_measured_fraction_max 0.999
_diffrn_reflns_limit_h_max 34
_diffrn_reflns_limit_h_min -34
_diffrn_reflns_limit_k_max 9
_diffrn_reflns_limit_k_min -9
_diffrn_reflns_limit_l_max 31
_diffrn_reflns_limit_l_min -31
_diffrn_reflns_number 121506
_diffrn_reflns_point_group_measured_fraction_full 0.998
_diffrn_reflns_point_group_measured_fraction_max 0.999
_diffrn_reflns_theta_full 25.242
_diffrn_reflns_theta_max 37.495
_diffrn_reflns_theta_min 2.237
_exptl_absorpt_coefficient_mu 18.204
_exptl_absorpt_correction_type multi-scan
_exptl_absorpt_process_details
; 
 multi-scan absorption correction using SADABS 
(G. M. Sheldrick, (1996). SADABS. Program for Empirical 
Absorption Correction. University of G\"ottingen, Germany.)
;
_exptl_crystal_colour colourless
_exptl_crystal_density_diffrn 3.935
_exptl_crystal_description block
_exptl_crystal_F_000 2152
_exptl_crystal_size_max 0.07
_exptl_crystal_size_mid 0.05
_exptl_crystal_size_min 0.02
_exptl_transmission_factor_max 0.7484
_exptl_transmission_factor_min 0.5761
_refine_diff_density_max 3.894
_refine_diff_density_min -15.368
_refine_diff_density_rms 0.540
_refine_ls_extinction_coef 0.00029(4)
_refine_ls_extinction_expression Fc^*^=kFc[1+0.001xFc^2^\l^3^/sin(2\q)]^-1/4^
_refine_ls_extinction_method 'SHELXL-2014/7 (Sheldrick 2014'
_refine_ls_goodness_of_fit_ref 1.294
_refine_ls_hydrogen_treatment undef
_refine_ls_matrix_type full
_refine_ls_number_parameters 177
_refine_ls_number_reflns 5191
_refine_ls_number_restraints 0
_refine_ls_restrained_S_all 1.294
_refine_ls_R_factor_all 0.0706
_refine_ls_R_factor_gt 0.0628
_refine_ls_shift/su_max 0.001
_refine_ls_shift/su_mean 0.000
_refine_ls_structure_factor_coef Fsqd
_refine_ls_weighting_details 'w=1/[\s^2^(Fo^2^)+240.6332P] where P=(Fo^2^+2Fc^2^)/3'
_refine_ls_weighting_scheme calc
_refine_ls_wR_factor_gt 0.1413
_refine_ls_wR_factor_ref 0.1435
_reflns_Friedel_coverage 0.000
_reflns_number_gt 4524
_reflns_number_total 5191
_reflns_threshold_expression 'I > 2\s(I)'
_cod_data_source_file d4dt02259a2.cif
_cod_data_source_block mo_SK67_K1_0m_a
_cod_depositor_comments 'Adding full bibliography for 7716934--7716938.cif.'
_cod_original_sg_symbol_H-M 'C 2/c'
_cod_database_code 7716934
_shelx_shelxl_version_number 2014/7
_shelx_space_group_comment
;
The symmetry employed for this shelxl refinement is uniquely defined
by the following loop, which should always be used as a source of
symmetry information in preference to the above space-group names.
They are only intended as comments.
;

loop_
_space_group_symop_operation_xyz
'x, y, z'
'-x, y, -z+1/2'
'x+1/2, y+1/2, z'
'-x+1/2, y+1/2, -z+1/2'
'-x, -y, -z'
'x, -y, z-1/2'
'-x+1/2, -y+1/2, -z'
'x+1/2, -y+1/2, z-1/2'

loop_
_atom_site_label
_atom_site_type_symbol
_atom_site_fract_x
_atom_site_fract_y
_atom_site_fract_z
_atom_site_U_iso_or_equiv
_atom_site_adp_type
_atom_site_occupancy
_atom_site_site_symmetry_order
_atom_site_calc_flag
_atom_site_refinement_flags_posn
_atom_site_refinement_flags_adp
_atom_site_refinement_flags_occupancy
_atom_site_disorder_assembly
_atom_site_disorder_group
Y1 Y 0.18302(3) 0.51182(13) 0.60822(4) 0.00456(13) Uani 1 1 d . . . . .
W1A W 0.44086(2) 0.25339(7) 0.66207(2) 0.00408(8) Uani 0.7929(17) 1 d . . P A 1
O1A O 0.5000 0.155(2) 0.7500 0.0080(15) Uani 0.7929(17) 2 d S T P A 1
O2A O 0.4710(4) 0.0708(16) 0.6022(4) 0.0110(12) Uani 0.7929(17) 1 d . . P A 1
W1B W 0.44026(8) 0.7539(3) 0.66201(8) 0.0097(4) Uani 0.2071(17) 1 d . . P A 2
O1B O 0.5000 0.851(8) 0.7500 0.0080(15) Uani 0.2071(17) 2 d S T P A 2
O2B O 0.4386(15) 0.005(6) 0.5612(16) 0.0110(12) Uani 0.2071(17) 1 d . . P A 2
S1 S 0.29425(9) 0.0116(4) 0.68462(9) 0.0055(3) Uani 1 1 d . . . . .
O11 O 0.2622(4) 0.2240(15) 0.6471(5) 0.0240(17) Uani 1 1 d . . . . .
O12 O 0.2664(4) -0.2074(15) 0.6474(5) 0.0249(18) Uani 1 1 d . . . . .
O13 O 0.2939(3) 0.0140(16) 0.7607(4) 0.0171(9) Uani 1 1 d . . . . .
O14 O 0.3688(3) 0.0204(13) 0.6735(4) 0.0131(11) Uani 1 1 d . . . . .
S2 S 0.33568(9) 0.4957(3) 0.52007(9) 0.0050(3) Uani 1 1 d . . . . .
O21 O 0.2659(3) 0.4977(12) 0.5277(3) 0.0094(9) Uani 1 1 d . . . . .
O22 O 0.3564(3) 0.7244(12) 0.4913(4) 0.0138(11) Uani 1 1 d . . . . .
O23 O 0.3538(3) 0.2817(16) 0.4806(3) 0.0171(9) Uani 1 1 d . . . . .
O24 O 0.3786(3) 0.4737(14) 0.5989(3) 0.0128(11) Uani 1 1 d . . . . .
S3 S 0.58404(9) 0.5169(4) 0.67815(10) 0.0069(3) Uani 1 1 d . . . . .
O31 O 0.6062(4) 0.7517(16) 0.6539(4) 0.0209(14) Uani 1 1 d . . . . .
O32 O 0.6087(4) 0.3064(15) 0.6438(4) 0.0190(14) Uani 1 1 d . . . . .
O33 O 0.5057(3) 0.5201(13) 0.6573(3) 0.0110(10) Uani 1 1 d . . . . .
O34 O 0.6009(3) 0.5000(14) 0.7598(3) 0.0119(10) Uani 1 1 d . . . . .

loop_
_atom_site_aniso_label
_atom_site_aniso_U_11
_atom_site_aniso_U_22
_atom_site_aniso_U_33
_atom_site_aniso_U_23
_atom_site_aniso_U_13
_atom_site_aniso_U_12
Y1 0.0042(2) 0.0055(3) 0.0040(2) -0.0002(2) 0.00085(18) -0.0004(2)
W1A 0.00298(12) 0.00546(13) 0.00360(12) 0.00019(11) 0.00008(8) -0.00040(11)
O1A 0.009(4) 0.008(4) 0.005(3) 0.000 -0.001(3) 0.000
O2A 0.008(3) 0.015(3) 0.010(3) -0.004(2) 0.002(2) 0.001(2)
W1B 0.0094(6) 0.0097(6) 0.0100(6) -0.0006(5) 0.0020(4) 0.0001(5)
O1B 0.009(4) 0.008(4) 0.005(3) 0.000 -0.001(3) 0.000
O2B 0.008(3) 0.015(3) 0.010(3) -0.004(2) 0.002(2) 0.001(2)
S1 0.0043(6) 0.0077(7) 0.0046(6) -0.0006(5) 0.0009(5) -0.0004(5)
O11 0.017(3) 0.020(3) 0.038(4) 0.022(3) 0.012(3) 0.012(3)
O12 0.020(3) 0.017(3) 0.041(5) -0.022(3) 0.012(3) -0.013(3)
O13 0.0130(18) 0.030(3) 0.0081(16) -0.0046(18) 0.0010(14) -0.0010(19)
O14 0.007(2) 0.015(3) 0.017(3) 0.003(2) 0.0029(19) 0.000(2)
S2 0.0053(6) 0.0064(6) 0.0031(6) 0.0004(5) 0.0001(5) -0.0001(5)
O21 0.011(2) 0.012(2) 0.006(2) -0.0002(19) 0.0029(17) 0.001(2)
O22 0.013(2) 0.008(2) 0.021(3) 0.008(2) 0.007(2) 0.001(2)
O23 0.0130(18) 0.030(3) 0.0081(16) -0.0046(18) 0.0010(14) -0.0010(19)
O24 0.008(2) 0.024(3) 0.004(2) 0.002(2) -0.0039(17) 0.001(2)
S3 0.0045(6) 0.0108(7) 0.0056(6) 0.0013(6) 0.0015(5) 0.0000(6)
O31 0.012(3) 0.024(3) 0.027(3) 0.016(3) 0.006(2) -0.005(3)
O32 0.015(3) 0.023(3) 0.019(3) -0.009(3) 0.004(2) 0.007(3)
O33 0.004(2) 0.015(3) 0.014(2) 0.001(2) -0.0001(17) -0.0010(19)
O34 0.010(2) 0.020(3) 0.005(2) 0.001(2) -0.0010(17) -0.001(2)

loop_
_atom_type_symbol
_atom_type_description
_atom_type_scat_dispersion_real
_atom_type_scat_dispersion_imag
_atom_type_scat_source
O O 0.0106 0.0060 'International Tables Vol C Tables 4.2.6.8 and 6.1.1.4'
S S 0.1246 0.1234 'International Tables Vol C Tables 4.2.6.8 and 6.1.1.4'
W W -0.8490 6.8722 'International Tables Vol C Tables 4.2.6.8 and 6.1.1.4'
Y Y -2.7962 3.5667 'International Tables Vol C Tables 4.2.6.8 and 6.1.1.4'

loop_
_geom_angle_atom_site_label_1
_geom_angle_atom_site_label_2
_geom_angle_atom_site_label_3
_geom_angle
_geom_angle_site_symmetry_1
_geom_angle_site_symmetry_3
_geom_angle_publ_flag
O11 Y1 O12 86.2(3) . 1_565 ?
O11 Y1 O23 82.0(3) . 7_556 ?
O12 Y1 O23 143.7(3) 1_565 7_556 ?
O11 Y1 O22 142.1(3) . 7_566 ?
O12 Y1 O22 87.7(3) 1_565 7_566 ?
O23 Y1 O22 81.1(3) 7_556 7_566 ?
O11 Y1 O31 86.3(3) . 3_445 ?
O12 Y1 O31 140.8(3) 1_565 3_445 ?
O23 Y1 O31 72.6(3) 7_556 3_445 ?
O22 Y1 O31 120.1(2) 7_566 3_445 ?
O11 Y1 O32 145.6(3) . 3_455 ?
O12 Y1 O32 85.3(3) 1_565 3_455 ?
O23 Y1 O32 122.2(3) 7_556 3_455 ?
O22 Y1 O32 70.7(3) 7_566 3_455 ?
O31 Y1 O32 79.6(3) 3_445 3_455 ?
O11 Y1 O13 71.6(3) . 4_556 ?
O12 Y1 O13 71.4(3) 1_565 4_556 ?
O23 Y1 O13 134.8(3) 7_556 4_556 ?
O22 Y1 O13 140.2(3) 7_566 4_556 ?
O31 Y1 O13 69.7(3) 3_445 4_556 ?
O32 Y1 O13 74.0(3) 3_455 4_556 ?
O11 Y1 O21 69.8(2) . . ?
O12 Y1 O21 71.0(3) 1_565 . ?
O23 Y1 O21 72.8(2) 7_556 . ?
O22 Y1 O21 72.8(2) 7_566 . ?
O31 Y1 O21 140.0(3) 3_445 . ?
O32 Y1 O21 136.9(3) 3_455 . ?
O13 Y1 O21 126.9(2) 4_556 . ?
O2A W1A O1A 99.1(3) . . ?
O2A W1A O24 103.4(3) . . ?
O1A W1A O24 155.7(4) . . ?
O2A W1A O33 94.9(4) . . ?
O1A W1A O33 86.3(3) . . ?
O24 W1A O33 82.7(3) . . ?
O2A W1A O14 93.0(4) . . ?
O1A W1A O14 94.5(3) . . ?
O24 W1A O14 93.5(3) . . ?
O33 W1A O14 171.9(3) . . ?
O2A W1A O34 178.9(3) . 2_656 ?
O1A W1A O34 82.0(3) . 2_656 ?
O24 W1A O34 75.5(3) . 2_656 ?
O33 W1A O34 85.2(3) . 2_656 ?
O14 W1A O34 86.9(3) . 2_656 ?
W1A O1A W1A 147.4(6) 2_656 . ?
O33 W1B O1B 83.9(9) . . ?
O33 W1B O14 176.8(3) . 1_565 ?
O1B W1B O14 93.0(9) . 1_565 ?
O33 W1B O24 80.1(3) . . ?
O1B W1B O24 149.4(12) . . ?
O14 W1B O24 102.3(3) 1_565 . ?
O33 W1B O34 87.5(3) . 2_656 ?
O1B W1B O34 82.3(8) . 2_656 ?
O14 W1B O34 91.1(3) 1_565 2_656 ?
O24 W1B O34 71.3(2) . 2_656 ?
O33 W1B O2B 105.9(8) . 1_565 ?
O1B W1B O2B 116.2(13) . 1_565 ?
O14 W1B O2B 76.4(8) 1_565 1_565 ?
O24 W1B O2B 93.2(8) . 1_565 ?
O34 W1B O2B 157.8(8) 2_656 1_565 ?
W1B O1B W1B 148(2) . 2_656 ?
O13 S1 O11 113.1(5) . . ?
O13 S1 O12 114.5(5) . . ?
O11 S1 O12 109.6(6) . . ?
O13 S1 O14 108.5(4) . . ?
O11 S1 O14 105.4(4) . . ?
O12 S1 O14 105.0(4) . . ?
S1 O11 Y1 160.0(5) . . ?
S1 O12 Y1 154.8(5) . 1_545 ?
S1 O13 Y1 168.7(4) . 4_546 ?
S1 O14 W1A 141.5(5) . . ?
S1 O14 W1B 134.0(4) . 1_545 ?
O21 S2 O22 112.5(4) . . ?
O21 S2 O23 113.2(4) . . ?
O22 S2 O23 112.8(4) . . ?
O21 S2 O24 106.7(3) . . ?
O22 S2 O24 105.5(4) . . ?
O23 S2 O24 105.4(4) . . ?
S2 O21 Y1 148.4(4) . . ?
S2 O22 Y1 137.5(4) . 7_566 ?
S2 O23 Y1 146.5(4) . 7_556 ?
S2 O24 W1A 142.2(5) . . ?
S2 O24 W1B 127.9(4) . . ?
O32 S3 O31 114.3(5) . . ?
O32 S3 O34 111.6(4) . . ?
O31 S3 O34 110.2(5) . . ?
O32 S3 O33 108.3(4) . . ?
O31 S3 O33 105.5(4) . . ?
O34 S3 O33 106.4(4) . . ?
S3 O31 Y1 153.7(5) . 3 ?
S3 O32 Y1 161.4(5) . 3_545 ?
S3 O33 W1B 134.1(4) . . ?
S3 O33 W1A 129.2(4) . . ?
S3 O34 W1A 130.6(4) . 2_656 ?
S3 O34 W1B 124.9(4) . 2_656 ?

loop_
_geom_bond_atom_site_label_1
_geom_bond_atom_site_label_2
_geom_bond_distance
_geom_bond_site_symmetry_2
_geom_bond_publ_flag
Y1 O11 2.245(7) . ?
Y1 O12 2.275(7) 1_565 ?
Y1 O23 2.310(7) 7_556 ?
Y1 O22 2.352(7) 7_566 ?
Y1 O31 2.356(7) 3_445 ?
Y1 O32 2.358(7) 3_455 ?
Y1 O13 2.386(6) 4_556 ?
Y1 O21 2.428(6) . ?
W1A O2A 1.681(8) . ?
W1A O1A 1.903(3) . ?
W1A O24 1.951(6) . ?
W1A O33 1.956(6) . ?
W1A O14 1.958(7) . ?
W1A O34 2.243(6) 2_656 ?
O1A W1A 1.903(3) 2_656 ?
W1B O33 1.836(7) . ?
W1B O1B 1.907(12) . ?
W1B O14 2.072(7) 1_565 ?
W1B O24 2.160(7) . ?
W1B O34 2.262(7) 2_656 ?
W1B O2B 2.31(3) 1_565 ?
O1B W1B 1.907(12) 2_656 ?
O2B W1B 2.31(3) 1_545 ?
S1 O13 1.412(7) . ?
S1 O11 1.434(7) . ?
S1 O12 1.434(7) . ?
S1 O14 1.542(6) . ?
O12 Y1 2.275(7) 1_545 ?
O13 Y1 2.386(6) 4_546 ?
O14 W1B 2.071(7) 1_545 ?
S2 O21 1.427(6) . ?
S2 O22 1.441(7) . ?
S2 O23 1.454(8) . ?
S2 O24 1.555(6) . ?
O22 Y1 2.352(7) 7_566 ?
O23 Y1 2.310(7) 7_556 ?
S3 O32 1.439(7) . ?
S3 O31 1.447(8) . ?
S3 O34 1.491(6) . ?
S3 O33 1.541(6) . ?
O31 Y1 2.356(7) 3 ?
O32 Y1 2.358(7) 3_545 ?
O34 W1A 2.243(6) 2_656 ?
O34 W1B 2.262(7) 2_656 ?
